data_2311178
loop_
_publ_author_name
'Pampa, K. J.'
'Abdoh, M. M. M.'
'Swaroop, T. R.'
'Rangappa, K. S.'
'Lokanath, N. K.'

_publ_section_title
;
 [4-(4-Meth-oxy-phen-yl)-2-(pyridin-3-yl)-1,3-thia-zol-5-yl][4-(tri-fluoro-meth-yl)phen-yl]methanone.
;
_journal_coeditor_code SU2625
_journal_issue 'Pt 9'
_journal_name_full 'Acta crystallographica. Section E, Structure reports online'
_journal_page_first o1434
_journal_paper_doi 10.1107/S1600536813021259
_journal_volume 69
_journal_year 2013
_chemical_formula_iupac 'C23 H15 F3 N2 O2 S'
_chemical_formula_moiety 'C23 H15 F3 N2 O2 S'
_chemical_formula_sum 'C23 H15 F3 N2 O2 S'
_chemical_formula_weight 440.44
_chemical_name_systematic '[4-(4-Methoxyphenyl)-2-(pyridin-3-yl)-1,3-thiazol-5-yl][4-(trifluoromethyl)phenyl]methanone'
_space_group_IT_number 61
_space_group_name_Hall '-P 2ac 2ab'
_space_group_name_H-M_alt 'P b c a'
_symmetry_cell_setting orthorhombic
_symmetry_space_group_name_Hall '-P 2ac 2ab'
_symmetry_space_group_name_H-M 'P b c a'
_atom_sites_solution_hydrogens geom
_atom_sites_solution_primary direct
_atom_sites_solution_secondary difmap
_cell_angle_alpha 90
_cell_angle_beta 90
_cell_angle_gamma 90
_cell_formula_units_Z 8
_cell_length_a 19.4157(5)
_cell_length_b 7.6564(2)
_cell_length_c 27.4040(7)
_cell_measurement_reflns_used 3352
_cell_measurement_temperature 273
_cell_measurement_theta_max 64.1
_cell_measurement_theta_min 3.2
_cell_volume 4073.72(18)
_computing_cell_refinement 'SAINT (Bruker, 2006)'
_computing_data_collection 'APEX2 (Bruker, 2006)'
_computing_data_reduction 'SAINT (Bruker, 2006)'
_computing_molecular_graphics 'Mercury (Macrae <i>et al.</i>, 2008)'
_computing_publication_material 'Mercury (Macrae <i>et al.</i>, 2008)'
_computing_structure_refinement 'SHELXL97 (Sheldrick, 2008)'
_computing_structure_solution 'SHELXS97 (Sheldrick, 2008)'
_diffrn_ambient_temperature 273
_diffrn_detector_area_resol_mean 10.7
_diffrn_measured_fraction_theta_full 0.991
_diffrn_measured_fraction_theta_max 0.991
_diffrn_measurement_device_type 'Bruker X8 Proteum'
_diffrn_measurement_method '\f and \w scans'
_diffrn_radiation_monochromator 'Helios multilayer optics'
_diffrn_radiation_source 'Bruker MicroStar microfocus rotating anode'
_diffrn_radiation_type CuK\a
_diffrn_radiation_wavelength 1.54178
_diffrn_reflns_av_R_equivalents 0.0406
_diffrn_reflns_av_sigmaI/netI 0.0235
_diffrn_reflns_limit_h_max 22
_diffrn_reflns_limit_h_min -14
_diffrn_reflns_limit_k_max 8
_diffrn_reflns_limit_k_min -8
_diffrn_reflns_limit_l_max 31
_diffrn_reflns_limit_l_min -26
_diffrn_reflns_number 35383
_diffrn_reflns_reduction_process
;
;
_diffrn_reflns_theta_full 64.10
_diffrn_reflns_theta_max 64.10
_diffrn_reflns_theta_min 3.23
_exptl_absorpt_coefficient_mu 1.865
_exptl_absorpt_correction_T_max 0.753
_exptl_absorpt_correction_T_min 0.753
_exptl_absorpt_correction_type multi-scan
_exptl_absorpt_process_details '(SADABS; Bruker, 2006)'
_exptl_crystal_colour yellow
_exptl_crystal_density_diffrn 1.436
_exptl_crystal_density_method 'Not Measured'
_exptl_crystal_description plate
_exptl_crystal_F_000 1808
_exptl_crystal_size_max 0.18
_exptl_crystal_size_mid 0.18
_exptl_crystal_size_min 0.10
_refine_diff_density_max 0.793
_refine_diff_density_min -0.371
_refine_ls_extinction_method none
_refine_ls_goodness_of_fit_ref 1.051
_refine_ls_hydrogen_treatment constr
_refine_ls_matrix_type full
_refine_ls_number_parameters 281
_refine_ls_number_reflns 3352
_refine_ls_number_restraints 0
_refine_ls_restrained_S_all 1.051
_refine_ls_R_factor_all 0.0568
_refine_ls_R_factor_gt 0.0551
_refine_ls_shift/su_max 0.001
_refine_ls_shift/su_mean 0.000
_refine_ls_structure_factor_coef Fsqd
_refine_ls_weighting_details 'calc w=1/[\s^2^(Fo^2^)+(0.1015P)^2^+1.9272P] where P=(Fo^2^+2Fc^2^)/3'
_refine_ls_weighting_scheme calc
_refine_ls_wR_factor_gt 0.1597
_refine_ls_wR_factor_ref 0.1621
_reflns_number_gt 3140
_reflns_number_total 3352
_reflns_threshold_expression I>2\s(I)
_cod_data_source_file su2625sup1.cif
_cod_data_source_block I
_cod_original_cell_volume 4073.73(18)
_cod_database_code 2311178

loop_
_symmetry_equiv_pos_site_id
_symmetry_equiv_pos_as_xyz
1 x,y,z
2 1/2-x,-y,1/2+z
3 1/2+x,1/2-y,-z
4 -x,1/2+y,1/2-z
5 -x,-y,-z
6 1/2+x,y,1/2-z
7 1/2-x,1/2+y,z
8 x,1/2-y,1/2+z

loop_
_atom_site_aniso_label
_atom_site_aniso_U_11
_atom_site_aniso_U_22
_atom_site_aniso_U_33
_atom_site_aniso_U_12
_atom_site_aniso_U_13
_atom_site_aniso_U_23
S8 0.0433(4) 0.0581(4) 0.0703(4) -0.0065(2) -0.0096(2) -0.0027(3)
F27 0.220(3) 0.201(3) 0.0771(14) 0.131(3) -0.0096(16) -0.0016(15)
F28 0.156(2) 0.170(3) 0.1085(18) -0.018(2) -0.0384(18) -0.0087(17)
F29 0.1320(19) 0.177(3) 0.0843(14) 0.0050(18) 0.0208(13) 0.0467(15)
O19 0.0463(10) 0.1028(16) 0.0922(15) -0.0118(9) 0.0102(10) 0.0018(12)
O30 0.0535(10) 0.0898(13) 0.0552(10) 0.0121(9) -0.0150(8) -0.0051(9)
N4 0.0876(17) 0.0781(15) 0.0673(14) -0.0080(14) -0.0299(13) 0.0081(13)
N11 0.0454(10) 0.0518(10) 0.0498(10) -0.0032(8) -0.0068(8) -0.0014(8)
C1 0.0600(14) 0.0672(15) 0.0605(15) -0.0018(12) -0.0087(12) -0.0020(12)
C2 0.0743(17) 0.0763(18) 0.0675(17) -0.0045(14) -0.0033(14) 0.0076(14)
C3 0.091(2) 0.0756(18) 0.0574(15) 0.0089(16) -0.0176(15) 0.0032(13)
C5 0.0681(16) 0.0656(15) 0.0702(16) -0.0074(13) -0.0243(13) 0.0071(13)
C6 0.0541(13) 0.0459(11) 0.0578(13) 0.0037(10) -0.0107(10) -0.0037(10)
C7 0.0468(12) 0.0440(11) 0.0580(13) -0.0008(9) -0.0087(10) -0.0031(10)
C9 0.0418(11) 0.0483(12) 0.0583(13) -0.0028(9) -0.0016(10) -0.0047(10)
C10 0.0429(11) 0.0424(10) 0.0501(11) -0.0009(9) -0.0011(9) -0.0039(9)
C12 0.0410(11) 0.0429(10) 0.0455(11) -0.0031(9) -0.0013(8) 0.0021(8)
C13 0.0391(11) 0.0488(12) 0.0506(12) 0.0013(9) 0.0034(9) -0.0005(9)
C14 0.0510(12) 0.0512(12) 0.0427(11) 0.0021(10) 0.0007(9) -0.0024(9)
C15 0.0442(11) 0.0535(12) 0.0458(11) 0.0019(9) -0.0060(9) 0.0061(9)
C16 0.0409(11) 0.0612(13) 0.0487(12) 0.0071(10) 0.0019(9) 0.0017(10)
C17 0.0470(11) 0.0528(12) 0.0418(11) 0.0023(9) 0.0045(9) -0.0006(9)
C18 0.0459(12) 0.0539(13) 0.0679(15) -0.0066(10) 0.0095(11) -0.0077(11)
C20 0.0521(13) 0.0472(12) 0.0593(13) -0.0067(10) 0.0148(10) -0.0039(10)
C21 0.0556(14) 0.0647(14) 0.0657(15) 0.0000(12) 0.0214(12) -0.0077(12)
C22 0.0723(17) 0.0718(16) 0.0580(15) -0.0044(14) 0.0242(13) -0.0092(12)
C23 0.0719(16) 0.0597(14) 0.0536(14) -0.0040(13) 0.0165(12) -0.0034(11)
C24 0.0700(16) 0.0574(14) 0.0592(14) 0.0087(12) 0.0176(12) -0.0002(11)
C25 0.0673(15) 0.0485(13) 0.0532(13) 0.0022(11) 0.0205(11) -0.0036(10)
C26 0.100(2) 0.097(2) 0.0589(17) 0.009(2) 0.0145(17) -0.0024(16)
C31 0.0698(17) 0.101(2) 0.0591(16) 0.0042(16) -0.0199(13) -0.0176(15)

loop_
_atom_site_type_symbol
_atom_site_label
_atom_site_fract_x
_atom_site_fract_y
_atom_site_fract_z
_atom_site_U_iso_or_equiv
_atom_site_thermal_displace_type
_atom_site_calc_flag
_atom_site_refinement_flags
_atom_site_occupancy
S S8 0.75878(3) 0.03626(8) 0.68759(2) 0.0572(2) Uani . . 1.000
F F27 0.96384(19) -0.4401(5) 0.93947(8) 0.1660(15) Uani . . 1.000
F F28 0.95604(16) -0.1960(4) 0.97118(10) 0.1448(13) Uani . . 1.000
F F29 0.87856(14) -0.3748(4) 0.98427(8) 0.1311(13) Uani . . 1.000
O O19 0.70986(9) -0.0483(3) 0.78419(8) 0.0804(8) Uani . . 1.000
O O30 1.09320(9) 0.1636(3) 0.86314(6) 0.0662(6) Uani . . 1.000
N N4 0.76346(14) 0.1646(4) 0.52908(9) 0.0777(9) Uani . . 1.000
N N11 0.88518(10) 0.1347(2) 0.68325(7) 0.0490(6) Uani . . 1.000
C C1 0.87718(14) 0.2666(4) 0.58435(10) 0.0626(8) Uani . . 1.000
C C2 0.87079(16) 0.3136(4) 0.53576(11) 0.0727(10) Uani . . 1.000
C C3 0.81330(17) 0.2602(4) 0.51042(11) 0.0747(10) Uani . . 1.000
C C5 0.77042(15) 0.1195(4) 0.57561(10) 0.0680(9) Uani . . 1.000
C C6 0.82556(12) 0.1668(3) 0.60518(9) 0.0526(7) Uani . . 1.000
C C7 0.82917(11) 0.1165(3) 0.65670(8) 0.0496(7) Uani . . 1.000
C C9 0.80800(11) 0.0218(3) 0.73973(9) 0.0495(7) Uani . . 1.000
C C10 0.87374(11) 0.0849(3) 0.73068(8) 0.0451(6) Uani . . 1.000
C C12 0.93006(10) 0.1096(3) 0.76629(8) 0.0431(6) Uani . . 1.000
C C13 0.91900(11) 0.1925(3) 0.81070(8) 0.0462(7) Uani . . 1.000
C C14 0.97194(12) 0.2127(3) 0.84395(8) 0.0483(7) Uani . . 1.000
C C15 1.03733(11) 0.1496(3) 0.83313(8) 0.0478(7) Uani . . 1.000
C C16 1.04913(12) 0.0667(3) 0.78865(8) 0.0503(7) Uani . . 1.000
C C17 0.99593(11) 0.0485(3) 0.75569(8) 0.0472(7) Uani . . 1.000
C C18 0.77323(12) -0.0467(3) 0.78334(10) 0.0559(8) Uani . . 1.000
C C20 0.81256(12) -0.1177(3) 0.82562(9) 0.0529(7) Uani . . 1.000
C C21 0.78670(14) -0.0923(4) 0.87240(10) 0.0620(8) Uani . . 1.000
C C22 0.82097(15) -0.1592(4) 0.91228(10) 0.0674(9) Uani . . 1.000
C C23 0.88087(14) -0.2555(4) 0.90560(9) 0.0617(8) Uani . . 1.000
C C24 0.90656(15) -0.2834(3) 0.85898(9) 0.0622(8) Uani . . 1.000
C C25 0.87225(14) -0.2145(3) 0.81922(9) 0.0563(8) Uani . . 1.000
C C26 0.9176(2) -0.3223(5) 0.94866(11) 0.0853(11) Uani . . 1.000
C C31 1.08369(15) 0.2485(5) 0.90855(10) 0.0766(10) Uani . . 1.000
H H1 0.91520 0.30120 0.60250 0.0750 Uiso calc R 1.000
H H2 0.90470 0.38000 0.52050 0.0870 Uiso calc R 1.000
H H3 0.80940 0.29390 0.47790 0.0890 Uiso calc R 1.000
H H5 0.73590 0.05130 0.58940 0.0820 Uiso calc R 1.000
H H13 0.87540 0.23490 0.81820 0.0550 Uiso calc R 1.000
H H14 0.96380 0.26860 0.87350 0.0580 Uiso calc R 1.000
H H16 1.09270 0.02380 0.78120 0.0600 Uiso calc R 1.000
H H17 1.00420 -0.00540 0.72590 0.0570 Uiso calc R 1.000
H H21 0.74610 -0.02990 0.87680 0.0740 Uiso calc R 1.000
H H22 0.80410 -0.13980 0.94360 0.0810 Uiso calc R 1.000
H H24 0.94660 -0.34800 0.85450 0.0750 Uiso calc R 1.000
H H25 0.88930 -0.23330 0.78790 0.0680 Uiso calc R 1.000
H H31A 1.06850 0.36620 0.90310 0.1150 Uiso calc R 1.000
H H31B 1.12650 0.25010 0.92610 0.1150 Uiso calc R 1.000
H H31C 1.04970 0.18690 0.92730 0.1150 Uiso calc R 1.000

loop_
_atom_type_symbol
_atom_type_description
_atom_type_scat_dispersion_real
_atom_type_scat_dispersion_imag
_atom_type_scat_source
S S 0.3331 0.5567 'International Tables Vol C Tables 4.2.6.8 and 6.1.1.4'
O O 0.0492 0.0322 'International Tables Vol C Tables 4.2.6.8 and 6.1.1.4'
N N 0.0311 0.0180 'International Tables Vol C Tables 4.2.6.8 and 6.1.1.4'
F F 0.0727 0.0534 'International Tables Vol C Tables 4.2.6.8 and 6.1.1.4'
H H 0.0000 0.0000 'International Tables Vol C Tables 4.2.6.8 and 6.1.1.4'
C C 0.0181 0.0091 'International Tables Vol C Tables 4.2.6.8 and 6.1.1.4'

loop_
_geom_angle_atom_site_label_1
_geom_angle_atom_site_label_2
_geom_angle_atom_site_label_3
_geom_angle
_geom_angle_publ_flag
C7 S8 C9 89.45(11) no
C15 O30 C31 117.5(2) no
C3 N4 C5 116.3(3) no
C7 N11 C10 111.13(19) no
C2 C1 C6 118.4(3) no
C1 C2 C3 118.7(3) no
N4 C3 C2 124.4(3) no
N4 C5 C6 124.8(3) no
C1 C6 C5 117.5(2) no
C1 C6 C7 120.5(2) no
C5 C6 C7 122.0(2) no
S8 C7 N11 114.97(17) no
S8 C7 C6 121.99(16) no
N11 C7 C6 123.0(2) no
S8 C9 C10 109.87(17) no
S8 C9 C18 116.28(16) no
C10 C9 C18 133.8(2) no
N11 C10 C9 114.5(2) no
N11 C10 C12 118.04(19) no
C9 C10 C12 127.4(2) no
C10 C12 C13 121.51(19) no
C10 C12 C17 119.9(2) no
C13 C12 C17 118.57(19) no
C12 C13 C14 120.9(2) no
C13 C14 C15 120.0(2) no
O30 C15 C14 124.7(2) no
O30 C15 C16 115.6(2) no
C14 C15 C16 119.7(2) no
C15 C16 C17 119.7(2) no
C12 C17 C16 121.2(2) no
O19 C18 C9 118.6(2) no
O19 C18 C20 119.6(2) no
C9 C18 C20 121.8(2) no
C18 C20 C21 118.7(2) no
C18 C20 C25 121.7(2) no
C21 C20 C25 119.6(2) no
C20 C21 C22 120.3(3) no
C21 C22 C23 119.8(3) no
C22 C23 C24 120.3(2) no
C22 C23 C26 119.0(3) no
C24 C23 C26 120.7(3) no
C23 C24 C25 119.6(3) no
C20 C25 C24 120.5(2) no
F27 C26 F28 101.6(3) no
F27 C26 F29 109.5(3) no
F27 C26 C23 114.9(3) no
F28 C26 F29 101.4(3) no
F28 C26 C23 112.4(3) no
F29 C26 C23 115.3(3) no
C2 C1 H1 121.00 no
C6 C1 H1 121.00 no
C1 C2 H2 121.00 no
C3 C2 H2 121.00 no
N4 C3 H3 118.00 no
C2 C3 H3 118.00 no
N4 C5 H5 118.00 no
C6 C5 H5 118.00 no
C12 C13 H13 120.00 no
C14 C13 H13 119.00 no
C13 C14 H14 120.00 no
C15 C14 H14 120.00 no
C15 C16 H16 120.00 no
C17 C16 H16 120.00 no
C12 C17 H17 119.00 no
C16 C17 H17 119.00 no
C20 C21 H21 120.00 no
C22 C21 H21 120.00 no
C21 C22 H22 120.00 no
C23 C22 H22 120.00 no
C23 C24 H24 120.00 no
C25 C24 H24 120.00 no
C20 C25 H25 120.00 no
C24 C25 H25 120.00 no
O30 C31 H31A 110.00 no
O30 C31 H31B 109.00 no
O30 C31 H31C 110.00 no
H31A C31 H31B 109.00 no
H31A C31 H31C 109.00 no
H31B C31 H31C 109.00 no

loop_
_geom_bond_atom_site_label_1
_geom_bond_atom_site_label_2
_geom_bond_distance
_geom_bond_publ_flag
S8 C7 1.721(2) no
S8 C9 1.723(2) no
F27 C26 1.297(5) no
F28 C26 1.369(5) no
F29 C26 1.299(4) no
O19 C18 1.231(3) no
O30 C15 1.366(3) no
O30 C31 1.416(4) no
N4 C3 1.317(4) no
N4 C5 1.328(4) no
N11 C7 1.316(3) no
N11 C10 1.373(3) no
C1 C2 1.385(4) no
C1 C6 1.384(4) no
C2 C3 1.377(4) no
C5 C6 1.391(4) no
C6 C7 1.465(3) no
C9 C10 1.387(3) no
C9 C18 1.469(4) no
C10 C12 1.478(3) no
C12 C13 1.389(3) no
C12 C17 1.392(3) no
C13 C14 1.382(3) no
C14 C15 1.390(3) no
C15 C16 1.393(3) no
C16 C17 1.379(3) no
C18 C20 1.490(4) no
C20 C21 1.390(4) no
C20 C25 1.387(3) no
C21 C22 1.378(4) no
C22 C23 1.389(4) no
C23 C24 1.388(4) no
C23 C26 1.471(4) no
C24 C25 1.382(4) no
C1 H1 0.9300 no
C2 H2 0.9300 no
C3 H3 0.9300 no
C5 H5 0.9300 no
C13 H13 0.9300 no
C14 H14 0.9300 no
C16 H16 0.9300 no
C17 H17 0.9300 no
C21 H21 0.9300 no
C22 H22 0.9300 no
C24 H24 0.9300 no
C25 H25 0.9300 no
C31 H31A 0.9600 no
C31 H31B 0.9600 no
C31 H31C 0.9600 no

loop_
_geom_hbond_atom_site_label_D
_geom_hbond_atom_site_label_H
_geom_hbond_atom_site_label_A
_geom_hbond_site_symmetry_A
_geom_hbond_distance_DH
_geom_hbond_distance_HA
_geom_hbond_distance_DA
_geom_hbond_angle_DHA
_geom_hbond_publ_flag
C13 H13 O19 7_655 0.93 2.52 3.275(3) 138 yes
C5 H5 Cg1 7_645 0.93 2.93 3.597(3) 129 yes
C17 H17 Cg2 4_746 0.93 2.89 3.568(2) 131 yes
C26 F29 Cg1 8_545 1.299(4) 3.468(3) 4.626(4) 148.6(2) yes

loop_
_geom_torsion_atom_site_label_1
_geom_torsion_atom_site_label_2
_geom_torsion_atom_site_label_3
_geom_torsion_atom_site_label_4
_geom_torsion
_geom_torsion_publ_flag
C9 S8 C7 C6 -178.8(2) no
C7 S8 C9 C10 2.23(18) no
C7 S8 C9 C18 -179.46(19) no
C9 S8 C7 N11 -1.13(18) no
C31 O30 C15 C16 179.4(2) no
C31 O30 C15 C14 0.0(4) no
C5 N4 C3 C2 0.4(5) no
C3 N4 C5 C6 0.4(5) no
C10 N11 C7 S8 -0.4(2) no
C10 N11 C7 C6 177.3(2) no
C7 N11 C10 C12 -175.5(2) no
C7 N11 C10 C9 2.2(3) no
C2 C1 C6 C7 -178.8(2) no
C2 C1 C6 C5 0.2(4) no
C6 C1 C2 C3 0.4(4) no
C1 C2 C3 N4 -0.8(5) no
N4 C5 C6 C7 178.3(3) no
N4 C5 C6 C1 -0.7(4) no
C1 C6 C7 N11 -12.3(4) no
C5 C6 C7 N11 168.7(2) no
C5 C6 C7 S8 -13.8(3) no
C1 C6 C7 S8 165.2(2) no
S8 C9 C18 O19 -17.7(3) no
S8 C9 C18 C20 160.72(18) no
C18 C9 C10 C12 -3.4(4) no
S8 C9 C10 N11 -3.0(3) no
S8 C9 C10 C12 174.49(19) no
C18 C9 C10 N11 179.1(2) no
C10 C9 C18 O19 160.1(3) no
C10 C9 C18 C20 -21.5(4) no
N11 C10 C12 C13 129.8(2) no
C9 C10 C12 C17 132.2(3) no
N11 C10 C12 C17 -50.4(3) no
C9 C10 C12 C13 -47.6(4) no
C10 C12 C17 C16 -178.7(2) no
C13 C12 C17 C16 1.1(3) no
C10 C12 C13 C14 179.1(2) no
C17 C12 C13 C14 -0.6(3) no
C12 C13 C14 C15 0.0(3) no
C13 C14 C15 C16 0.2(3) no
C13 C14 C15 O30 179.6(2) no
O30 C15 C16 C17 -179.2(2) no
C14 C15 C16 C17 0.2(3) no
C15 C16 C17 C12 -0.9(3) no
O19 C18 C20 C21 -36.3(4) no
O19 C18 C20 C25 140.8(3) no
C9 C18 C20 C21 145.3(2) no
C9 C18 C20 C25 -37.7(3) no
C18 C20 C21 C22 178.7(3) no
C25 C20 C21 C22 1.6(4) no
C18 C20 C25 C24 -178.0(2) no
C21 C20 C25 C24 -0.9(4) no
C20 C21 C22 C23 -1.3(4) no
C21 C22 C23 C24 0.5(4) no
C21 C22 C23 C26 178.6(3) no
C22 C23 C24 C25 0.1(4) no
C26 C23 C24 C25 -177.9(3) no
C22 C23 C26 F27 166.0(3) no
C22 C23 C26 F28 -78.4(4) no
C22 C23 C26 F29 37.1(5) no
C24 C23 C26 F27 -15.9(5) no
C24 C23 C26 F28 99.7(4) no
C24 C23 C26 F29 -144.8(3) no
C23 C24 C25 C20 0.1(4) no
